data_7249821
loop_
_publ_author_name
'Patel, Upendra Kumar'
Alka,
'Tiwari, Punit'
'Tilak, Ragini'
'Joshi, Gaurav'
'Kumar, Roshan'
'Agarwal, Alka'

_publ_section_title
;
 1,2,3-Triazole-tethered fluoroquinolone analogues with antibacterial
 potential: synthesis and in vitro cytotoxicity investigations
;
_journal_issue 3
_journal_name_full 'RSC Advances'
_journal_page_first 1896
_journal_page_last 1914
_journal_paper_doi 10.1039/D4RA08643K
_journal_volume 15
_journal_year 2025
_chemical_formula_moiety 'C15 H11 Cl F N O3'
_chemical_formula_sum 'C15 H11 Cl F N O3'
_chemical_formula_weight 307.70
_chemical_melting_point 439.0(10)
_chemical_name_systematic 'Prop-2-yn-1-yl 7-chloro-1-ethyl-6-fluoro-4-oxo-1,4-dihydroquinoline-3-carboxylate'
_space_group_crystal_system monoclinic
_space_group_IT_number 15
_space_group_name_Hall '-C 2yc'
_space_group_name_H-M_alt 'C 1 2/c 1'
_atom_sites_solution_hydrogens geom
_atom_sites_solution_primary dual
_audit_creation_date 2024-04-02
_audit_creation_method
;
Olex2 1.5
(compiled 2022.04.07 svn.rca3783a0 for OlexSys, GUI svn.r6498)
;
_audit_update_record
;
2024-04-02 deposited with the CCDC.	2024-12-30 downloaded from the CCDC.
;
_cell_angle_alpha 90
_cell_angle_beta 100.1920(10)
_cell_angle_gamma 90
_cell_formula_units_Z 8
_cell_length_a 14.9992(2)
_cell_length_b 9.55020(10)
_cell_length_c 20.3352(2)
_cell_measurement_temperature 293(2)
_cell_volume 2866.96(6)
_computing_molecular_graphics 'Olex2 1.5 (Dolomanov et al., 2009)'
_computing_publication_material 'Olex2 1.5 (Dolomanov et al., 2009)'
_computing_structure_refinement 'SHELXL 2018/3 (Sheldrick, 2015)'
_computing_structure_solution 'SHELXT 2018/2 (Sheldrick, 2018)'
_diffrn_ambient_temperature 293(2)
_diffrn_measured_fraction_theta_full 1.000
_diffrn_measured_fraction_theta_max 0.998
_diffrn_radiation_type CuK\a
_diffrn_radiation_wavelength 1.54184
_diffrn_reflns_av_R_equivalents 0.0806
_diffrn_reflns_av_unetI/netI 0.0400
_diffrn_reflns_Laue_measured_fraction_full 1.000
_diffrn_reflns_Laue_measured_fraction_max 0.998
_diffrn_reflns_limit_h_max 18
_diffrn_reflns_limit_h_min -17
_diffrn_reflns_limit_k_max 11
_diffrn_reflns_limit_k_min -11
_diffrn_reflns_limit_l_max 24
_diffrn_reflns_limit_l_min -25
_diffrn_reflns_number 15237
_diffrn_reflns_point_group_measured_fraction_full 1.000
_diffrn_reflns_point_group_measured_fraction_max 0.998
_diffrn_reflns_theta_full 67.684
_diffrn_reflns_theta_max 72.048
_diffrn_reflns_theta_min 4.418
_exptl_absorpt_coefficient_mu 2.561
_exptl_crystal_colour 'transparent  white'
_exptl_crystal_density_diffrn 1.426
_exptl_crystal_description 'Rectangular Parallelepiped'
_exptl_crystal_F_000 1264
_exptl_crystal_recrystallization_method 'Re-crystallisation from solvent: ethylacetate'
_refine_diff_density_max 0.375
_refine_diff_density_min -0.435
_refine_diff_density_rms 0.055
_refine_ls_extinction_coef 0.00073(16)
_refine_ls_extinction_expression Fc^*^=kFc[1+0.001xFc^2^\l^3^/sin(2\q)]^-1/4^
_refine_ls_extinction_method 'SHELXL-2018/3 (Sheldrick 2018)'
_refine_ls_goodness_of_fit_ref 1.115
_refine_ls_hydrogen_treatment constr
_refine_ls_matrix_type full
_refine_ls_number_parameters 192
_refine_ls_number_reflns 2804
_refine_ls_number_restraints 0
_refine_ls_restrained_S_all 1.115
_refine_ls_R_factor_all 0.0604
_refine_ls_R_factor_gt 0.0559
_refine_ls_shift/su_max 0.000
_refine_ls_shift/su_mean 0.000
_refine_ls_structure_factor_coef Fsqd
_refine_ls_weighting_details 'w=1/[\s^2^(Fo^2^)+(0.0894P)^2^+1.6723P] where P=(Fo^2^+2Fc^2^)/3'
_refine_ls_weighting_scheme calc
_refine_ls_wR_factor_gt 0.1621
_refine_ls_wR_factor_ref 0.1666
_reflns_Friedel_coverage 0.000
_reflns_number_gt 2419
_reflns_number_total 2804
_reflns_threshold_expression 'I > 2\s(I)'
_cod_data_source_file d4ra08643k2.cif
_cod_data_source_block uo-14_auto
_cod_depositor_comments
;
The following automatic conversions were performed:

data item '_chemical_melting_point' value '438-440' was changed to
'439.0(10)' -- the average value was taken and precision was
estimated.

Automatic conversion script
Id: cif_fix_values 8170 2020-07-09 18:12:32Z antanas 
;
_cod_database_code 7249821
_shelx_shelxl_version_number 2018/3
_shelx_space_group_comment
;
The symmetry employed for this shelxl refinement is uniquely defined
by the following loop, which should always be used as a source of
symmetry information in preference to the above space-group names.
They are only intended as comments.
;
_olex2_refinement_description
;
1.a Secondary CH2 refined with riding coordinates:
 C00I(H00A,H00B), C00J(H00D,H00F)
1.b Aromatic/amide H refined with riding coordinates:
 C00C(H00C), C00E(H00E), C00G(H00G)
1.c Idealised Me refined as rotating group:
 C00L(H00H,H00I,H00J)
1.d :
 C00M(H00M)
;
_smtbx_masks_void_probe_radius 1.2
_smtbx_masks_void_truncation_radius 1.2
_olex2_submission_special_instructions 'No special instructions were received'

loop_
_space_group_symop_operation_xyz
'x, y, z'
'-x, y, -z+1/2'
'x+1/2, y+1/2, z'
'-x+1/2, y+1/2, -z+1/2'
'-x, -y, -z'
'x, -y, z-1/2'
'-x+1/2, -y+1/2, -z'
'x+1/2, -y+1/2, z-1/2'

loop_
_atom_site_label
_atom_site_type_symbol
_atom_site_fract_x
_atom_site_fract_y
_atom_site_fract_z
_atom_site_U_iso_or_equiv
_atom_site_adp_type
_atom_site_occupancy
_atom_site_site_symmetry_order
_atom_site_calc_flag
_atom_site_refinement_flags_posn
_atom_site_refinement_flags_adp
_atom_site_refinement_flags_occupancy
_atom_site_disorder_assembly
_atom_site_disorder_group
Cl01 Cl 0.75348(5) 0.40264(8) 0.36320(3) 0.0650(3) Uani 1 1 d . . . . .
F002 F 0.81314(9) 0.47098(17) 0.50409(8) 0.0633(4) Uani 1 1 d . . . . .
O003 O 0.42148(11) 0.2586(2) 0.67139(7) 0.0550(5) Uani 1 1 d . . . . .
O004 O 0.56866(12) 0.3990(2) 0.63853(8) 0.0568(5) Uani 1 1 d . . . . .
O005 O 0.30051(11) 0.2642(2) 0.58973(8) 0.0605(5) Uani 1 1 d . . . . .
N006 N 0.46275(12) 0.2749(2) 0.44740(8) 0.0421(4) Uani 1 1 d . . . . .
C00A C 0.55105(14) 0.3266(2) 0.46148(10) 0.0390(5) Uani 1 1 d . . . . .
C00C C 0.41436(14) 0.2646(2) 0.49688(10) 0.0400(5) Uani 1 1 d . . . . .
H00C H 0.355219 0.231726 0.486013 0.048 Uiso 1 1 calc R U . . .
C00D C 0.72596(14) 0.4260(2) 0.49041(12) 0.0449(5) Uani 1 1 d . . . . .
C00E C 0.67728(15) 0.4179(2) 0.54042(11) 0.0443(5) Uani 1 1 d . . . . .
H00E H 0.702759 0.446096 0.583429 0.053 Uiso 1 1 calc R U . . .
C00F C 0.38102(15) 0.2742(3) 0.60769(10) 0.0437(5) Uani 1 1 d . . . . .
C00G C 0.60265(15) 0.3398(2) 0.41048(11) 0.0445(5) Uani 1 1 d . . . . .
H00G H 0.577939 0.315222 0.366802 0.053 Uiso 1 1 calc R U . . .
C00H C 0.68925(16) 0.3888(2) 0.42554(12) 0.0467(5) Uani 1 1 d . . . . .
C00I C 0.42586(18) 0.2141(4) 0.38127(12) 0.0644(8) Uani 1 1 d . . . . .
H00A H 0.438938 0.276143 0.346408 0.077 Uiso 1 1 calc R U . . .
H00B H 0.360600 0.205394 0.376474 0.077 Uiso 1 1 calc R U . . .
C00J C 0.36175(19) 0.2301(4) 0.71850(12) 0.0697(9) Uani 1 1 d . . . . .
H00D H 0.310491 0.293604 0.710219 0.084 Uiso 1 1 calc R U . . .
H00F H 0.393916 0.246640 0.763564 0.084 Uiso 1 1 calc R U . . .
C00K C 0.3293(3) 0.0866(5) 0.71286(13) 0.1009(16) Uani 1 1 d . . . . .
C00L C 0.4668(2) 0.0717(4) 0.3734(2) 0.0995(14) Uani 1 1 d . . . . .
H00H H 0.443206 0.035237 0.329800 0.149 Uiso 1 1 calc R U . . .
H00I H 0.451763 0.009225 0.406780 0.149 Uiso 1 1 calc R U . . .
H00J H 0.531460 0.080173 0.378641 0.149 Uiso 1 1 calc R U . . .
C00M C 0.3027(6) -0.0264(8) 0.71000(19) 0.204(4) Uani 1 1 d . . . . .
H00M H 0.281200 -0.117958 0.707696 0.245 Uiso 1 1 calc R U . . .
C007 C 0.58778(14) 0.3666(2) 0.52689(10) 0.0375(5) Uani 1 1 d . . . . .
C008 C 0.53583(14) 0.3565(2) 0.58193(10) 0.0397(5) Uani 1 1 d . . . . .
C009 C 0.44611(14) 0.2992(2) 0.56219(9) 0.0382(5) Uani 1 1 d . . . . .

loop_
_atom_site_aniso_label
_atom_site_aniso_U_11
_atom_site_aniso_U_22
_atom_site_aniso_U_33
_atom_site_aniso_U_23
_atom_site_aniso_U_13
_atom_site_aniso_U_12
Cl01 0.0625(4) 0.0779(5) 0.0646(4) -0.0052(3) 0.0386(3) -0.0140(3)
F002 0.0386(7) 0.0807(10) 0.0724(10) -0.0005(8) 0.0145(7) -0.0156(7)
O003 0.0489(9) 0.0895(13) 0.0283(7) 0.0034(7) 0.0114(6) -0.0174(8)
O004 0.0516(9) 0.0886(13) 0.0295(8) -0.0028(8) 0.0055(7) -0.0184(9)
O005 0.0382(8) 0.1014(15) 0.0437(9) 0.0036(9) 0.0124(7) -0.0048(9)
N006 0.0388(9) 0.0595(11) 0.0291(8) -0.0029(8) 0.0091(7) -0.0102(8)
C00A 0.0387(10) 0.0473(11) 0.0319(10) 0.0025(8) 0.0094(8) -0.0047(8)
C00C 0.0355(10) 0.0532(12) 0.0326(10) 0.0020(9) 0.0092(8) -0.0068(9)
C00D 0.0329(10) 0.0503(12) 0.0526(12) 0.0048(10) 0.0106(9) -0.0059(9)
C00E 0.0402(11) 0.0523(12) 0.0387(11) 0.0043(9) 0.0028(9) -0.0054(9)
C00F 0.0441(11) 0.0572(13) 0.0312(10) 0.0006(9) 0.0109(9) -0.0034(10)
C00G 0.0474(12) 0.0542(12) 0.0346(10) -0.0011(9) 0.0146(9) -0.0072(10)
C00H 0.0480(12) 0.0491(12) 0.0471(12) 0.0023(10) 0.0196(10) -0.0035(9)
C00I 0.0495(13) 0.109(2) 0.0361(12) -0.0166(13) 0.0105(10) -0.0236(14)
C00J 0.0628(16) 0.121(3) 0.0297(11) -0.0046(13) 0.0211(11) -0.0194(16)
C00K 0.107(3) 0.170(4) 0.0294(12) -0.0053(17) 0.0224(14) -0.084(3)
C00L 0.069(2) 0.120(3) 0.115(3) -0.070(3) 0.034(2) -0.032(2)
C00M 0.307(9) 0.263(8) 0.0474(19) -0.018(3) 0.045(3) -0.223(8)
C007 0.0372(10) 0.0439(10) 0.0318(10) 0.0060(8) 0.0076(8) -0.0029(8)
C008 0.0408(11) 0.0503(11) 0.0278(9) 0.0064(8) 0.0057(8) -0.0038(9)
C009 0.0387(10) 0.0491(11) 0.0282(9) 0.0034(8) 0.0095(8) -0.0030(9)

loop_
_atom_type_symbol
_atom_type_description
_atom_type_scat_dispersion_real
_atom_type_scat_dispersion_imag
_atom_type_scat_source
C C 0.0181 0.0091 'International Tables Vol C Tables 4.2.6.8 and 6.1.1.4'
H H 0.0000 0.0000 'International Tables Vol C Tables 4.2.6.8 and 6.1.1.4'
Cl Cl 0.3639 0.7018 'International Tables Vol C Tables 4.2.6.8 and 6.1.1.4'
F F 0.0727 0.0534 'International Tables Vol C Tables 4.2.6.8 and 6.1.1.4'
N N 0.0311 0.0180 'International Tables Vol C Tables 4.2.6.8 and 6.1.1.4'
O O 0.0492 0.0322 'International Tables Vol C Tables 4.2.6.8 and 6.1.1.4'

loop_
_geom_angle_atom_site_label_1
_geom_angle_atom_site_label_2
_geom_angle_atom_site_label_3
_geom_angle
_geom_angle_site_symmetry_1
_geom_angle_site_symmetry_3
_geom_angle_publ_flag
C00F O003 C00J 115.69(18) . . ?
C00A N006 C00I 120.96(17) . . ?
C00C N006 C00A 119.40(17) . . ?
C00C N006 C00I 119.16(18) . . ?
N006 C00A C00G 120.47(18) . . ?
N006 C00A C007 119.43(18) . . ?
C007 C00A C00G 120.10(19) . . ?
N006 C00C H00C 117.7 . . ?
N006 C00C C009 124.55(19) . . ?
C009 C00C H00C 117.7 . . ?
F002 C00D C00H 118.9(2) . . ?
C00E C00D F002 119.4(2) . . ?
C00E C00D C00H 121.7(2) . . ?
C00D C00E H00E 120.2 . . ?
C00D C00E C007 119.6(2) . . ?
C007 C00E H00E 120.2 . . ?
O003 C00F C009 112.78(18) . . ?
O005 C00F O003 123.0(2) . . ?
O005 C00F C009 124.2(2) . . ?
C00A C00G H00G 120.3 . . ?
C00H C00G C00A 119.5(2) . . ?
C00H C00G H00G 120.3 . . ?
C00D C00H Cl01 120.06(18) . . ?
C00G C00H Cl01 119.61(18) . . ?
C00G C00H C00D 120.3(2) . . ?
N006 C00I H00A 109.5 . . ?
N006 C00I H00B 109.5 . . ?
N006 C00I C00L 110.8(3) . . ?
H00A C00I H00B 108.1 . . ?
C00L C00I H00A 109.5 . . ?
C00L C00I H00B 109.5 . . ?
O003 C00J H00D 109.4 . . ?
O003 C00J H00F 109.4 . . ?
O003 C00J C00K 111.3(3) . . ?
H00D C00J H00F 108.0 . . ?
C00K C00J H00D 109.4 . . ?
C00K C00J H00F 109.4 . . ?
C00M C00K C00J 178.1(4) . . ?
C00I C00L H00H 109.5 . . ?
C00I C00L H00I 109.5 . . ?
C00I C00L H00J 109.5 . . ?
H00H C00L H00I 109.5 . . ?
H00H C00L H00J 109.5 . . ?
H00I C00L H00J 109.5 . . ?
C00K C00M H00M 180.0 . . ?
C00A C007 C00E 118.78(19) . . ?
C00A C007 C008 122.08(18) . . ?
C00E C007 C008 119.15(18) . . ?
O004 C008 C007 120.49(19) . . ?
O004 C008 C009 125.55(19) . . ?
C009 C008 C007 113.93(17) . . ?
C00C C009 C00F 114.40(18) . . ?
C00C C009 C008 120.57(18) . . ?
C008 C009 C00F 125.02(18) . . ?

loop_
_geom_bond_atom_site_label_1
_geom_bond_atom_site_label_2
_geom_bond_distance
_geom_bond_site_symmetry_2
_geom_bond_publ_flag
Cl01 C00H 1.728(2) . ?
F002 C00D 1.358(3) . ?
O003 C00F 1.338(3) . ?
O003 C00J 1.449(3) . ?
O004 C008 1.237(3) . ?
O005 C00F 1.202(3) . ?
N006 C00A 1.395(3) . ?
N006 C00C 1.344(3) . ?
N006 C00I 1.479(3) . ?
C00A C00G 1.405(3) . ?
C00C H00C 0.9300 . ?
C00D C00E 1.355(3) . ?
C00D C00H 1.383(3) . ?
C00E H00E 0.9300 . ?
C00G H00G 0.9300 . ?
C00G C00H 1.364(3) . ?
C00I H00A 0.9700 . ?
C00I H00B 0.9700 . ?
C00I C00L 1.513(5) . ?
C00J H00D 0.9700 . ?
C00J H00F 0.9700 . ?
C00J C00K 1.452(5) . ?
C00K C00M 1.149(7) . ?
C00L H00H 0.9600 . ?
C00L H00I 0.9600 . ?
C00L H00J 0.9600 . ?
C00M H00M 0.9300 . ?
C007 C00A 1.400(3) . ?
C007 C00E 1.410(3) . ?
C007 C008 1.476(3) . ?
C008 C009 1.443(3) . ?
C009 C00C 1.369(3) . ?
C009 C00F 1.478(3) . ?

loop_
_geom_torsion_atom_site_label_1
_geom_torsion_atom_site_label_2
_geom_torsion_atom_site_label_3
_geom_torsion_atom_site_label_4
_geom_torsion
_geom_torsion_site_symmetry_1
_geom_torsion_site_symmetry_2
_geom_torsion_site_symmetry_3
_geom_torsion_site_symmetry_4
_geom_torsion_publ_flag
F002 C00D C00E C007 -177.8(2) . . . . ?
F002 C00D C00H Cl01 -1.0(3) . . . . ?
F002 C00D C00H C00G 178.3(2) . . . . ?
O004 C008 C009 C00C 175.3(2) . . . . ?
O004 C008 C009 C00F -3.9(4) . . . . ?
N006 C00A C00G C00H -179.1(2) . . . . ?
C00A N006 C00C C009 -1.4(3) . . . . ?
C00A N006 C00I C00L 73.3(3) . . . . ?
C00A C00G C00H Cl01 179.02(17) . . . . ?
C00A C00G C00H C00D -0.3(4) . . . . ?
C00A C007 C00E C00D -0.7(3) . . . . ?
C00A C007 C008 O004 -176.5(2) . . . . ?
C00A C007 C008 C009 1.5(3) . . . . ?
C00C N006 C00A C00G -179.3(2) . . . . ?
C00C N006 C00A C007 0.2(3) . . . . ?
C00C N006 C00I C00L -98.7(3) . . . . ?
C00C C009 C00F O003 156.9(2) . . . . ?
C00C C009 C00F O005 -20.8(3) . . . . ?
C00E C00D C00H Cl01 179.29(18) . . . . ?
C00E C00D C00H C00G -1.4(4) . . . . ?
C00E C007 C00A N006 179.62(19) . . . . ?
C00E C007 C00A C00G -0.9(3) . . . . ?
C00E C007 C008 O004 3.6(3) . . . . ?
C00E C007 C008 C009 -178.47(19) . . . . ?
C00F O003 C00J C00K 75.0(3) . . . . ?
C00F C009 C00C N006 -178.0(2) . . . . ?
C00H C00D C00E C007 1.9(4) . . . . ?
C00I N006 C00A C00G 8.7(3) . . . . ?
C00I N006 C00A C007 -171.8(2) . . . . ?
C00I N006 C00C C009 170.7(2) . . . . ?
C00J O003 C00F O005 -0.7(4) . . . . ?
C00J O003 C00F C009 -178.4(2) . . . . ?
C007 C00A C00G C00H 1.4(3) . . . . ?
C007 C008 C009 C00C -2.6(3) . . . . ?
C007 C008 C009 C00F 178.3(2) . . . . ?
C008 C007 C00A N006 -0.3(3) . . . . ?
C008 C007 C00A C00G 179.2(2) . . . . ?
C008 C007 C00E C00D 179.2(2) . . . . ?
C008 C009 C00C N006 2.7(4) . . . . ?
C008 C009 C00F O003 -23.9(3) . . . . ?
C008 C009 C00F O005 158.4(2) . . . . ?

loop_
_smtbx_masks_void_nr
_smtbx_masks_void_average_x
_smtbx_masks_void_average_y
_smtbx_masks_void_average_z
_smtbx_masks_void_volume
_smtbx_masks_void_count_electrons
_smtbx_masks_void_content
1 0.000 -0.120 0.250 44.8 10.8 ?
2 0.000 0.120 0.750 44.8 10.8 ?
3 0.500 0.380 0.250 44.8 10.8 ?
4 0.500 0.620 0.750 44.8 10.8 ?
